data_2242476
loop_
_publ_author_name
'Hill, Tania N.'
'Savig, Kelsey L.'
'Lemmerer, Andreas'

_publ_section_title
;
 Crystal structure of 5-[2-(2,4,6-tribromophenyl)diazenyl]tropolone
;
_journal_coeditor_code FY2127
_journal_issue 5
_journal_name_full 'Acta Crystallographica Section E'
_journal_page_first 709
_journal_page_last 712
_journal_paper_doi 10.1107/S2056989018006151
_journal_volume 74
_journal_year 2018
_chemical_formula_iupac 'C13 H7 Br3 N2 O2'
_chemical_formula_moiety 'C13 H7 Br3 N2 O2'
_chemical_formula_sum 'C13 H7 Br3 N2 O2'
_chemical_formula_weight 462.94
_chemical_name_common
;
5-[2-(2,4,6-Tribromophenyl)diazenyl]tropolone
;
_chemical_name_systematic
;
2-Hydroxy-5-[2-(2,4,6-tribromophenyl)diazen-1-yl]cyclohepta-2,4,6-trien-1-one
;
_space_group_IT_number 14
_symmetry_cell_setting monoclinic
_symmetry_space_group_name_Hall '-P 2ybc'
_symmetry_space_group_name_H-M 'P 1 21/c 1'
_audit_creation_method 'WinGX routine CIF_UPDATE'
_cell_angle_alpha 90
_cell_angle_beta 104.5600(10)
_cell_angle_gamma 90
_cell_formula_units_Z 4
_cell_length_a 18.1742(3)
_cell_length_b 4.78850(10)
_cell_length_c 16.0308(3)
_cell_measurement_reflns_used 8182
_cell_measurement_temperature 173(2)
_cell_measurement_theta_max 28.16
_cell_measurement_theta_min 2.32
_cell_volume 1350.31(4)
_computing_cell_refinement
;
SAINT-Plus (Bruker, 2004)
;
_computing_data_collection
;
APEX2 (Bruker, 2005)
;
_computing_data_reduction
;
SAINT-Plus (Bruker, 2004) and XPREP (Bruker, 2004)
;
_computing_molecular_graphics
;
DIAMOND (Brandenburg & Putz, 2005)
;
_computing_publication_material
;
WinGX (Farrugia, 2012)
;
_computing_structure_refinement
;
SHELXL97 (Sheldrick, 2008)
;
_computing_structure_solution
;
SHELXS97 (Sheldrick, 2008)
;
_diffrn_ambient_temperature 173(2)
_diffrn_detector_area_resol_mean 512
_diffrn_measured_fraction_theta_full 0.999
_diffrn_measured_fraction_theta_max 0.999
_diffrn_measurement_device_type 'Bruker APEXII CCD area detector'
_diffrn_measurement_method '\f and \w scans'
_diffrn_radiation_monochromator graphite
_diffrn_radiation_source 'fine-focus sealed tube'
_diffrn_radiation_type MoK\a
_diffrn_radiation_wavelength 0.71073
_diffrn_reflns_av_R_equivalents 0.0546
_diffrn_reflns_limit_h_max 24
_diffrn_reflns_limit_h_min -24
_diffrn_reflns_limit_k_max 6
_diffrn_reflns_limit_k_min -6
_diffrn_reflns_limit_l_max 21
_diffrn_reflns_limit_l_min -20
_diffrn_reflns_number 27599
_diffrn_reflns_theta_full 28
_diffrn_reflns_theta_max 28
_diffrn_reflns_theta_min 2.32
_diffrn_standards_number 0
_exptl_absorpt_coefficient_mu 8.963
_exptl_absorpt_correction_T_max 0.5727
_exptl_absorpt_correction_T_min 0.1239
_exptl_absorpt_correction_type multi-scan
_exptl_absorpt_process_details
;
(SADABS; Bruker, 2004)
;
_exptl_crystal_colour red
_exptl_crystal_density_diffrn 2.277
_exptl_crystal_density_method 'not measured'
_exptl_crystal_description plate
_exptl_crystal_F_000 880
_exptl_crystal_size_max 0.4
_exptl_crystal_size_mid 0.12
_exptl_crystal_size_min 0.07
_refine_diff_density_max 0.766
_refine_diff_density_min -0.684
_refine_ls_extinction_method none
_refine_ls_goodness_of_fit_ref 1.015
_refine_ls_hydrogen_treatment constr
_refine_ls_matrix_type full
_refine_ls_number_parameters 182
_refine_ls_number_reflns 3258
_refine_ls_number_restraints 0
_refine_ls_restrained_S_all 1.015
_refine_ls_R_factor_gt 0.0225
_refine_ls_shift/su_max 0.001
_refine_ls_structure_factor_coef Fsqd
_refine_ls_weighting_details 'calc w=1/[\s^2^(Fo^2^)+(0.0151P)^2^+1.5233P] where P=(Fo^2^+2Fc^2^)/3'
_refine_ls_weighting_scheme calc
_refine_ls_wR_factor_ref 0.051
_reflns_number_gt 2744
_reflns_number_total 3258
_reflns_threshold_expression >2\s(I)
_cod_data_source_file fy2127sup1.cif
_cod_data_source_block I
_cod_original_sg_symbol_H-M 'P 21/c'
_cod_database_code 2242476

loop_
_symmetry_equiv_pos_as_xyz
'x, y, z'
'-x, y+1/2, -z+1/2'
'-x, -y, -z'
'x, -y-1/2, z-1/2'

loop_
_atom_site_type_symbol
_atom_site_label
_atom_site_fract_x
_atom_site_fract_y
_atom_site_fract_z
_atom_site_U_iso_or_equiv
_atom_site_adp_type
_atom_site_calc_flag
_atom_site_refinement_flags
_atom_site_occupancy
C C1 0.41630(13) 1.5974(5) 0.51392(14) 0.0173(5) Uani d . 1
C C2 0.45286(13) 1.6351(5) 0.60559(14) 0.0171(4) Uani d . 1
C C3 0.43788(13) 1.5012(5) 0.67536(15) 0.0189(5) Uani d . 1
H H3 0.4684 1.5592 0.7298 0.023 Uiso calc R 1
C C4 0.38490(13) 1.2934(5) 0.67894(14) 0.0191(5) Uani d . 1
H H4 0.3844 1.2338 0.7353 0.023 Uiso calc R 1
C C5 0.33337(12) 1.1622(5) 0.61327(14) 0.0163(4) Uani d . 1
C C6 0.32247(13) 1.2070(5) 0.52358(14) 0.0181(5) Uani d . 1
H H6 0.285 1.0929 0.4873 0.022 Uiso calc R 1
C C7 0.35821(13) 1.3907(5) 0.48232(15) 0.0190(5) Uani d . 1
H H7 0.3419 1.3811 0.4213 0.023 Uiso calc R 1
C C11 0.20015(13) 0.6200(5) 0.62034(14) 0.0171(4) Uani d . 1
C C12 0.14250(13) 0.4963(5) 0.55595(14) 0.0184(5) Uani d . 1
C C13 0.09308(13) 0.2960(5) 0.57313(15) 0.0208(5) Uani d . 1
H H13 0.0542 0.2182 0.5282 0.025 Uiso calc R 1
C C14 0.10233(13) 0.2135(5) 0.65781(16) 0.0213(5) Uani d . 1
C C15 0.15835(14) 0.3243(5) 0.72361(15) 0.0208(5) Uani d . 1
H H15 0.1639 0.263 0.7812 0.025 Uiso calc R 1
C C16 0.20691(13) 0.5268(5) 0.70536(14) 0.0186(5) Uani d . 1
N N1 0.28798(11) 0.9647(4) 0.64541(13) 0.0221(4) Uani d . 1
N N2 0.24557(11) 0.8171(4) 0.58994(12) 0.0200(4) Uani d . 1
O O1 0.43793(10) 1.7538(4) 0.46231(10) 0.0230(4) Uani d . 1
O O2 0.50700(10) 1.8299(3) 0.62292(11) 0.0225(4) Uani d . 1
H H2 0.511 1.9037 0.5767 0.034 Uiso calc R 1
Br Br1 0.128145(15) 0.60750(6) 0.439523(15) 0.02966(7) Uani d . 1
Br Br2 0.282839(16) 0.65030(6) 0.802286(15) 0.03009(8) Uani d . 1
Br Br3 0.036554(14) -0.06019(5) 0.684700(18) 0.02738(7) Uani d . 1

loop_
_atom_site_aniso_label
_atom_site_aniso_U_11
_atom_site_aniso_U_22
_atom_site_aniso_U_33
_atom_site_aniso_U_12
_atom_site_aniso_U_13
_atom_site_aniso_U_23
C1 0.0184(11) 0.0153(11) 0.0192(11) 0.0027(9) 0.0069(9) 0.0010(9)
C2 0.0160(11) 0.0147(10) 0.0201(11) 0.0005(8) 0.0038(9) -0.0016(9)
C3 0.0193(11) 0.0198(11) 0.0164(11) -0.0005(9) 0.0021(9) 0.0002(9)
C4 0.0199(12) 0.0211(12) 0.0155(11) 0.0000(9) 0.0029(9) 0.0042(9)
C5 0.0150(11) 0.0146(10) 0.0206(11) 0.0007(9) 0.0068(9) 0.0025(9)
C6 0.0179(11) 0.0156(11) 0.0195(11) -0.0001(9) 0.0022(9) -0.0011(9)
C7 0.0208(12) 0.0202(12) 0.0152(11) 0.0008(9) 0.0030(9) 0.0006(9)
C11 0.0164(11) 0.0142(11) 0.0217(11) 0.0004(8) 0.0064(9) 0.0004(9)
C12 0.0178(11) 0.0190(11) 0.0191(11) 0.0018(9) 0.0060(9) 0.0013(9)
C13 0.0183(12) 0.0177(11) 0.0266(12) -0.0010(9) 0.0060(10) -0.0033(9)
C14 0.0200(12) 0.0135(11) 0.0347(13) 0.0007(9) 0.0146(10) 0.0009(10)
C15 0.0248(12) 0.0179(11) 0.0221(12) 0.0019(10) 0.0102(10) 0.0021(9)
C16 0.0203(12) 0.0165(11) 0.0195(11) 0.0000(9) 0.0058(9) -0.0020(9)
N1 0.0217(10) 0.0220(10) 0.0224(10) -0.0043(8) 0.0055(8) 0.0043(8)
N2 0.0185(10) 0.0199(10) 0.0217(10) -0.0047(8) 0.0051(8) 0.0012(8)
O1 0.0287(9) 0.0202(8) 0.0207(8) -0.0039(7) 0.0076(7) 0.0027(7)
O2 0.0253(9) 0.0214(8) 0.0213(8) -0.0088(7) 0.0070(7) 0.0012(7)
Br1 0.02972(14) 0.03815(15) 0.01879(12) -0.00894(11) 0.00180(10) 0.00365(10)
Br2 0.04013(16) 0.03091(14) 0.01657(12) -0.01094(11) 0.00216(10) 0.00090(10)
Br3 0.02564(13) 0.01662(12) 0.04556(16) -0.00247(10) 0.01955(11) 0.00277(11)

loop_
_atom_type_symbol
_atom_type_description
_atom_type_scat_dispersion_real
_atom_type_scat_dispersion_imag
_atom_type_scat_source
C C 0.0033 0.0016 'International Tables Vol C Tables 4.2.6.8 and 6.1.1.4'
H H 0 0 'International Tables Vol C Tables 4.2.6.8 and 6.1.1.4'
N N 0.0061 0.0033 'International Tables Vol C Tables 4.2.6.8 and 6.1.1.4'
O O 0.0106 0.006 'International Tables Vol C Tables 4.2.6.8 and 6.1.1.4'
Br Br -0.2901 2.4595 'International Tables Vol C Tables 4.2.6.8 and 6.1.1.4'

loop_
_geom_angle_atom_site_label_1
_geom_angle_atom_site_label_2
_geom_angle_atom_site_label_3
_geom_angle
O1 C1 C7 120.2(2)
O1 C1 C2 116.8(2)
C7 C1 C2 123.0(2)
O2 C2 C3 116.3(2)
O2 C2 C1 114.9(2)
C3 C2 C1 128.8(2)
C2 C3 C4 130.2(2)
C2 C3 H3 114.9
C4 C3 H3 114.9
C5 C4 C3 129.7(2)
C5 C4 H4 115.1
C3 C4 H4 115.1
C4 C5 C6 127.1(2)
C4 C5 N1 111.70(19)
C6 C5 N1 121.2(2)
C7 C6 C5 129.0(2)
C7 C6 H6 115.5
C5 C6 H6 115.5
C6 C7 C1 132.0(2)
C6 C7 H7 114
C1 C7 H7 114
C12 C11 C16 116.4(2)
C12 C11 N2 114.79(19)
C16 C11 N2 128.8(2)
C13 C12 C11 123.1(2)
C13 C12 Br1 117.00(17)
C11 C12 Br1 119.88(17)
C14 C13 C12 117.9(2)
C14 C13 H13 121.1
C12 C13 H13 121.1
C15 C14 C13 121.8(2)
C15 C14 Br3 118.70(18)
C13 C14 Br3 119.53(18)
C14 C15 C16 119.6(2)
C14 C15 H15 120.2
C16 C15 H15 120.2
C15 C16 C11 121.2(2)
C15 C16 Br2 114.52(17)
C11 C16 Br2 124.22(17)
N2 N1 C5 115.36(19)
N1 N2 C11 116.30(19)
C2 O2 H2 109.5

loop_
_geom_bond_atom_site_label_1
_geom_bond_atom_site_label_2
_geom_bond_distance
C1 O1 1.250(3)
C1 C7 1.443(3)
C1 C2 1.464(3)
C2 O2 1.333(3)
C2 C3 1.375(3)
C3 C4 1.396(3)
C3 H3 0.95
C4 C5 1.373(3)
C4 H4 0.95
C5 C6 1.417(3)
C5 N1 1.433(3)
C6 C7 1.360(3)
C6 H6 0.95
C7 H7 0.95
C11 C12 1.404(3)
C11 C16 1.410(3)
C11 N2 1.419(3)
C12 C13 1.388(3)
C12 Br1 1.895(2)
C13 C14 1.383(3)
C13 H13 0.95
C14 C15 1.375(3)
C14 Br3 1.895(2)
C15 C16 1.391(3)
C15 H15 0.95
C16 Br2 1.895(2)
N1 N2 1.241(3)
O2 H2 0.84

loop_
_geom_hbond_atom_site_label_D
_geom_hbond_atom_site_label_H
_geom_hbond_atom_site_label_A
_geom_hbond_site_symmetry_A
_geom_hbond_distance_DH
_geom_hbond_distance_HA
_geom_hbond_distance_DA
_geom_hbond_angle_DHA
C6 H6 N2 . 0.95 2.36 2.705(3) 101
O2 H2 O1 . 0.84 2.1 2.591(2) 116.7
C3 H3 O2 2_646 0.95 2.54 3.241(3) 130.7

loop_
_geom_torsion_atom_site_label_1
_geom_torsion_atom_site_label_2
_geom_torsion_atom_site_label_3
_geom_torsion_atom_site_label_4
_geom_torsion
O1 C1 C2 O2 -1.7(3)
C7 C1 C2 O2 178.0(2)
O1 C1 C2 C3 177.0(2)
C7 C1 C2 C3 -3.4(4)
O2 C2 C3 C4 179.1(2)
C1 C2 C3 C4 0.5(4)
C2 C3 C4 C5 0.9(5)
C3 C4 C5 C6 0.9(4)
C3 C4 C5 N1 -178.5(2)
C4 C5 C6 C7 -1.8(4)
N1 C5 C6 C7 177.6(2)
C5 C6 C7 C1 -1.0(4)
O1 C1 C7 C6 -176.5(2)
C2 C1 C7 C6 3.9(4)
C16 C11 C12 C13 1.1(3)
N2 C11 C12 C13 179.1(2)
C16 C11 C12 Br1 179.71(16)
N2 C11 C12 Br1 -2.3(3)
C11 C12 C13 C14 -0.9(4)
Br1 C12 C13 C14 -179.57(17)
C12 C13 C14 C15 0.0(4)
C12 C13 C14 Br3 -179.80(17)
C13 C14 C15 C16 0.6(4)
Br3 C14 C15 C16 -179.58(17)
C14 C15 C16 C11 -0.4(4)
C14 C15 C16 Br2 -178.21(18)
C12 C11 C16 C15 -0.4(3)
N2 C11 C16 C15 -178.1(2)
C12 C11 C16 Br2 177.20(17)
N2 C11 C16 Br2 -0.5(4)
C4 C5 N1 N2 -172.8(2)
C6 C5 N1 N2 7.7(3)
C5 N1 N2 C11 179.97(19)
C12 C11 N2 N1 167.9(2)
C16 C11 N2 N1 -14.3(4)

_cod_database_fobs_code 2242476
